data_2223375
loop_
_publ_author_name
'Smith, Graham'
'Wermuth, Urs D.'
'White, Jonathan M.'

_publ_section_title
;
 1,10-Phenanthrolin-1-ium 2-carboxy-4,5-dichlorobenzoate
;
_journal_coeditor_code FL2261
_journal_issue 10
_journal_name_full 'Acta Crystallographica Section E'
_journal_page_first o2333
_journal_paper_doi 10.1107/S1600536809034448
_journal_volume 65
_journal_year 2009
_chemical_formula_iupac 'C12 H9 N2 +, C8 H3 Cl2 O4 -'
_chemical_formula_moiety 'C12 H9 N2 +, C8 H3 Cl2 O4 -'
_chemical_formula_sum 'C20 H12 Cl2 N2 O4'
_chemical_formula_weight 415.22
_chemical_melting_point_gt 464
_chemical_melting_point_lt 465
_chemical_name_common '1,10-phenanthrolinium hydrogen 4,5-dichlorophthalate'
_chemical_name_systematic
;
1,10-Phenanthrolin-1-ium 2-carboxy-4,5-dichlorobenzoate
;
_space_group_IT_number 4
_symmetry_cell_setting monoclinic
_symmetry_space_group_name_Hall 'P 2yb'
_symmetry_space_group_name_H-M 'P 1 21 1'
_atom_sites_solution_hydrogens geom
_atom_sites_solution_primary direct
_atom_sites_solution_secondary difmap
_audit_creation_method SHELXL97
_cell_angle_alpha 90.00
_cell_angle_beta 94.978(3)
_cell_angle_gamma 90.00
_cell_formula_units_Z 2
_cell_length_a 6.4598(11)
_cell_length_b 7.3696(12)
_cell_length_c 18.302(3)
_cell_measurement_reflns_used 3630
_cell_measurement_temperature 130(2)
_cell_measurement_theta_max 27.54
_cell_measurement_theta_min 2.23
_cell_volume 868.0(2)
_computing_cell_refinement '<i>SAINT</i> (Bruker, 2000)'
_computing_data_collection '<i>SMART</i> (Bruker, 2000)'
_computing_data_reduction '<i>SAINT</i> (Bruker, 1999)'
_computing_molecular_graphics '<i>PLATON</i> (Spek, 2009)'
_computing_publication_material '<i>PLATON</i> (Spek, 2009)'
_computing_structure_refinement '<i>SHELXL97</i> (Sheldrick, 2008)'
_computing_structure_solution '<i>SHELXS97</i> (Sheldrick, 2008)'
_diffrn_ambient_temperature 130(2)
_diffrn_measured_fraction_theta_full 0.987
_diffrn_measured_fraction_theta_max 0.987
_diffrn_measurement_device_type 'Bruker SMART CCD area-detector'
_diffrn_measurement_method '\f and \w'
_diffrn_radiation_monochromator graphite
_diffrn_radiation_source 'sealed tube'
_diffrn_radiation_type MoK\a
_diffrn_radiation_wavelength 0.71073
_diffrn_reflns_av_R_equivalents 0.0170
_diffrn_reflns_av_sigmaI/netI 0.0374
_diffrn_reflns_limit_h_max 8
_diffrn_reflns_limit_h_min -5
_diffrn_reflns_limit_k_max 9
_diffrn_reflns_limit_k_min -9
_diffrn_reflns_limit_l_max 21
_diffrn_reflns_limit_l_min -23
_diffrn_reflns_number 5464
_diffrn_reflns_theta_full 27.59
_diffrn_reflns_theta_max 27.59
_diffrn_reflns_theta_min 1.12
_diffrn_standards_number 0
_exptl_absorpt_coefficient_mu 0.406
_exptl_absorpt_correction_T_max 0.98
_exptl_absorpt_correction_T_min 0.81
_exptl_absorpt_correction_type multi-scan
_exptl_absorpt_process_details '(<i>SADABS</i>; Sheldrick, 1996)'
_exptl_crystal_colour colourless
_exptl_crystal_density_diffrn 1.589
_exptl_crystal_density_method 'not measured'
_exptl_crystal_description plate
_exptl_crystal_F_000 424
_exptl_crystal_size_max 0.55
_exptl_crystal_size_mid 0.45
_exptl_crystal_size_min 0.05
_refine_diff_density_max 0.302
_refine_diff_density_min -0.187
_refine_ls_abs_structure_details 'Flack (1983), 1564 Friedel pairs'
_refine_ls_abs_structure_Flack 0.00(4)
_refine_ls_extinction_method none
_refine_ls_goodness_of_fit_ref 1.043
_refine_ls_hydrogen_treatment mixed
_refine_ls_matrix_type full
_refine_ls_number_parameters 261
_refine_ls_number_reflns 3734
_refine_ls_number_restraints 1
_refine_ls_restrained_S_all 1.043
_refine_ls_R_factor_all 0.0329
_refine_ls_R_factor_gt 0.0319
_refine_ls_shift/su_max 0.001
_refine_ls_shift/su_mean 0.000
_refine_ls_structure_factor_coef Fsqd
_refine_ls_weighting_details 'calc w=1/[\s^2^(Fo^2^)+(0.053P)^2^+0.0522P] where P=(Fo^2^+2Fc^2^)/3'
_refine_ls_weighting_scheme calc
_refine_ls_wR_factor_gt 0.0844
_refine_ls_wR_factor_ref 0.0853
_reflns_number_gt 3629
_reflns_number_total 3734
_reflns_threshold_expression I>2\s(I)
_cod_data_source_file fl2261.cif
_cod_data_source_block I
_cod_original_sg_symbol_H-M 'P 21'
_cod_database_code 2223375
_cod_database_fobs_code 2223375

loop_
_symmetry_equiv_pos_as_xyz
'x, y, z'
'-x, y+1/2, -z'

loop_
_atom_site_aniso_label
_atom_site_aniso_U_11
_atom_site_aniso_U_22
_atom_site_aniso_U_33
_atom_site_aniso_U_12
_atom_site_aniso_U_13
_atom_site_aniso_U_23
N1A 0.0167(6) 0.0212(7) 0.0195(7) -0.0015(6) 0.0013(5) 0.0001(6)
N10A 0.0217(7) 0.0224(7) 0.0193(7) 0.0012(6) 0.0005(6) -0.0004(6)
C2A 0.0222(8) 0.0261(8) 0.0222(8) -0.0047(8) 0.0078(7) -0.0028(7)
C3A 0.0292(10) 0.0360(10) 0.0182(8) -0.0077(8) 0.0036(7) 0.0005(7)
C4A 0.0268(9) 0.0298(9) 0.0230(8) -0.0069(8) -0.0029(7) 0.0060(8)
C5A 0.0176(8) 0.0211(8) 0.0302(9) -0.0004(7) -0.0040(7) 0.0041(7)
C6A 0.0164(8) 0.0202(9) 0.0375(10) 0.0014(7) 0.0033(7) -0.0017(8)
C7A 0.0242(9) 0.0253(10) 0.0295(10) 0.0011(8) 0.0104(7) -0.0027(7)
C8A 0.0358(10) 0.0308(10) 0.0203(8) 0.0001(9) 0.0096(7) -0.0023(8)
C9A 0.0295(9) 0.0263(9) 0.0197(8) 0.0025(8) -0.0007(7) 0.0020(7)
C11A 0.0182(8) 0.0164(7) 0.0207(8) -0.0009(6) 0.0026(6) 0.0009(6)
C12A 0.0163(7) 0.0166(7) 0.0204(8) -0.0040(6) 0.0005(6) 0.0001(6)
C13A 0.0186(7) 0.0188(7) 0.0241(8) -0.0039(7) -0.0020(6) 0.0027(7)
C14A 0.0195(8) 0.0181(8) 0.0248(8) -0.0031(7) 0.0039(6) -0.0021(7)
Cl4 0.0291(2) 0.0541(3) 0.0169(2) 0.0014(2) 0.0045(2) -0.0034(2)
Cl5 0.0251(2) 0.0463(3) 0.0221(2) 0.0067(2) -0.0046(2) -0.0001(2)
O11 0.0227(6) 0.0297(7) 0.0236(6) 0.0044(6) 0.0058(5) -0.0029(5)
O12 0.0260(6) 0.0354(7) 0.0187(6) 0.0056(6) 0.0052(5) 0.0018(5)
O21 0.0264(7) 0.0343(7) 0.0204(6) 0.0068(6) 0.0009(5) 0.0030(5)
O22 0.0200(6) 0.0284(7) 0.0277(7) 0.0044(5) 0.0023(5) 0.0012(5)
C1 0.0189(8) 0.0157(8) 0.0192(8) -0.0027(6) 0.0029(6) 0.0006(6)
C2 0.0188(8) 0.0149(7) 0.0197(8) -0.0012(6) 0.0024(6) 0.0007(6)
C3 0.0189(8) 0.0215(9) 0.0215(8) -0.0012(7) 0.0032(7) -0.0034(6)
C4 0.0229(8) 0.0263(9) 0.0161(7) -0.0035(7) 0.0057(6) -0.0019(7)
C5 0.0188(8) 0.0231(8) 0.0196(8) -0.0005(7) -0.0019(6) 0.0019(7)
C6 0.0155(7) 0.0207(8) 0.0229(8) 0.0010(6) 0.0040(6) -0.0014(7)
C11 0.0202(8) 0.0197(8) 0.0192(8) -0.0041(7) 0.0055(6) -0.0012(6)
C21 0.0168(7) 0.0173(8) 0.0233(8) -0.0023(6) -0.0005(6) -0.0004(6)

loop_
_atom_site_type_symbol
_atom_site_label
_atom_site_fract_x
_atom_site_fract_y
_atom_site_fract_z
_atom_site_U_iso_or_equiv
_atom_site_thermal_displace_type
_atom_site_calc_flag
_atom_site_refinement_flags
_atom_site_occupancy
N N1A 0.4667(2) 0.7304(2) 0.14863(8) 0.0192(4) Uani . . 1.000
N N10A 0.4177(2) 0.7715(2) 0.29542(8) 0.0212(4) Uani . . 1.000
C C2A 0.5046(3) 0.7149(3) 0.07881(10) 0.0232(5) Uani . . 1.000
C C3A 0.3645(3) 0.7828(3) 0.02322(10) 0.0277(5) Uani . . 1.000
C C4A 0.1845(3) 0.8641(3) 0.04213(10) 0.0268(5) Uani . . 1.000
C C5A -0.0459(3) 0.9562(3) 0.13825(11) 0.0233(5) Uani . . 1.000
C C6A -0.0804(3) 0.9634(2) 0.20961(11) 0.0246(5) Uani . . 1.000
C C7A 0.0442(3) 0.9113(2) 0.34093(10) 0.0259(6) Uani . . 1.000
C C8A 0.2013(3) 0.8540(3) 0.39058(10) 0.0286(5) Uani . . 1.000
C C9A 0.3857(3) 0.7854(3) 0.36523(10) 0.0253(5) Uani . . 1.000
C C11A 0.2617(3) 0.8274(2) 0.24641(9) 0.0184(4) Uani . . 1.000
C C12A 0.2916(3) 0.8115(2) 0.16952(10) 0.0178(4) Uani . . 1.000
C C13A 0.1421(3) 0.8783(2) 0.11565(10) 0.0207(4) Uani . . 1.000
C C14A 0.0717(3) 0.9002(2) 0.26564(10) 0.0207(5) Uani . . 1.000
Cl Cl4 1.15820(7) 0.37080(8) 0.46649(2) 0.03320(10) Uani . . 1.000
Cl Cl5 1.59276(7) 0.22144(8) 0.42219(2) 0.03160(10) Uani . . 1.000
O O11 1.5052(2) 0.18688(18) 0.14604(7) 0.0251(4) Uani . . 1.000
O O12 1.2404(2) 0.34157(19) 0.09355(7) 0.0265(4) Uani . . 1.000
O O21 0.9277(2) 0.4836(2) 0.12771(7) 0.0271(4) Uani . . 1.000
O O22 0.76248(19) 0.53666(18) 0.22655(7) 0.0254(4) Uani . . 1.000
C C1 1.2820(3) 0.3211(2) 0.22748(9) 0.0179(5) Uani . . 1.000
C C2 1.0928(3) 0.3971(2) 0.24707(9) 0.0178(4) Uani . . 1.000
C C3 1.0603(3) 0.4092(2) 0.32117(10) 0.0206(5) Uani . . 1.000
C C4 1.2096(3) 0.3536(3) 0.37559(9) 0.0215(5) Uani . . 1.000
C C5 1.3983(3) 0.2862(2) 0.35636(10) 0.0207(5) Uani . . 1.000
C C6 1.4314(3) 0.2693(2) 0.28333(10) 0.0196(4) Uani . . 1.000
C C11 1.3502(3) 0.2788(2) 0.15083(9) 0.0195(5) Uani . . 1.000
C C21 0.9127(3) 0.4764(2) 0.19673(9) 0.0193(4) Uani . . 1.000
H H1A 0.556(3) 0.683(3) 0.1842(12) 0.021(5) Uiso . . 1.000
H H2A 0.62580 0.65840 0.06680 0.0280 Uiso calc R 1.000
H H3A 0.39190 0.77330 -0.02570 0.0330 Uiso calc R 1.000
H H4A 0.09010 0.91030 0.00560 0.0320 Uiso calc R 1.000
H H5A -0.14490 1.00210 0.10310 0.0280 Uiso calc R 1.000
H H6A -0.20540 1.01040 0.22290 0.0300 Uiso calc R 1.000
H H7A -0.07860 0.95670 0.35670 0.0310 Uiso calc R 1.000
H H8A 0.18650 0.86030 0.44060 0.0340 Uiso calc R 1.000
H H9A 0.49080 0.74780 0.39980 0.0300 Uiso calc R 1.000
H H3 0.93520 0.45580 0.33450 0.0250 Uiso calc R 1.000
H H6 1.55700 0.22200 0.27080 0.0230 Uiso calc R 1.000
H H12 1.113(5) 0.400(4) 0.1072(17) 0.035(9) Uiso . . 1.000

loop_
_atom_type_symbol
_atom_type_description
_atom_type_scat_dispersion_real
_atom_type_scat_dispersion_imag
_atom_type_scat_source
C C 0.0033 0.0016 'International Tables Vol C Tables 4.2.6.8 and 6.1.1.4'
H H 0.0000 0.0000 'International Tables Vol C Tables 4.2.6.8 and 6.1.1.4'
N N 0.0061 0.0033 'International Tables Vol C Tables 4.2.6.8 and 6.1.1.4'
O O 0.0106 0.0060 'International Tables Vol C Tables 4.2.6.8 and 6.1.1.4'
Cl Cl 0.1484 0.1585 'International Tables Vol C Tables 4.2.6.8 and 6.1.1.4'

loop_
_geom_angle_atom_site_label_1
_geom_angle_atom_site_label_2
_geom_angle_atom_site_label_3
_geom_angle_site_symmetry_1
_geom_angle_site_symmetry_2
_geom_angle_site_symmetry_3
_geom_angle
_geom_angle_publ_flag
C11 O12 H12 . . . 111(2) no
C2A N1A C12A . . . 122.34(16) no
C9A N10A C11A . . . 116.68(15) no
C12A N1A H1A . . . 117.5(13) no
C2A N1A H1A . . . 120.1(13) no
N1A C2A C3A . . . 120.63(18) no
C2A C3A C4A . . . 118.74(17) no
C3A C4A C13A . . . 120.89(17) no
C6A C5A C13A . . . 120.73(18) no
C5A C6A C14A . . . 121.35(18) no
C8A C7A C14A . . . 118.87(17) no
C7A C8A C9A . . . 119.43(17) no
N10A C9A C8A . . . 123.79(17) no
N10A C11A C14A . . . 124.31(15) no
C12A C11A C14A . . . 117.85(16) no
N10A C11A C12A . . . 117.83(16) no
C11A C12A C13A . . . 120.89(17) no
N1A C12A C11A . . . 119.61(16) no
N1A C12A C13A . . . 119.50(16) no
C5A C13A C12A . . . 118.94(17) no
C4A C13A C5A . . . 123.19(17) no
C4A C13A C12A . . . 117.87(17) no
C6A C14A C7A . . . 122.97(17) no
C7A C14A C11A . . . 116.91(16) no
C6A C14A C11A . . . 120.09(16) no
C3A C2A H2A . . . 120.00 no
N1A C2A H2A . . . 120.00 no
C2A C3A H3A . . . 121.00 no
C4A C3A H3A . . . 121.00 no
C3A C4A H4A . . . 120.00 no
C13A C4A H4A . . . 120.00 no
C6A C5A H5A . . . 120.00 no
C13A C5A H5A . . . 120.00 no
C14A C6A H6A . . . 119.00 no
C5A C6A H6A . . . 119.00 no
C8A C7A H7A . . . 121.00 no
C14A C7A H7A . . . 121.00 no
C9A C8A H8A . . . 120.00 no
C7A C8A H8A . . . 120.00 no
C8A C9A H9A . . . 118.00 no
N10A C9A H9A . . . 118.00 no
C2 C1 C11 . . . 129.18(16) no
C2 C1 C6 . . . 118.60(15) no
C6 C1 C11 . . . 112.19(16) no
C1 C2 C21 . . . 128.55(15) no
C1 C2 C3 . . . 118.51(16) no
C3 C2 C21 . . . 112.92(16) no
C2 C3 C4 . . . 121.74(17) no
Cl4 C4 C5 . . . 121.05(14) no
C3 C4 C5 . . . 119.63(16) no
Cl4 C4 C3 . . . 119.32(15) no
C4 C5 C6 . . . 119.44(17) no
Cl5 C5 C4 . . . 121.47(14) no
Cl5 C5 C6 . . . 119.09(15) no
C1 C6 C5 . . . 122.00(17) no
O11 C11 C1 . . . 118.72(15) no
O12 C11 C1 . . . 118.97(15) no
O11 C11 O12 . . . 122.32(16) no
O22 C21 C2 . . . 117.04(15) no
O21 C21 O22 . . . 123.49(17) no
O21 C21 C2 . . . 119.41(16) no
C2 C3 H3 . . . 119.00 no
C4 C3 H3 . . . 119.00 no
C1 C6 H6 . . . 119.00 no
C5 C6 H6 . . . 119.00 no

loop_
_geom_bond_atom_site_label_1
_geom_bond_atom_site_label_2
_geom_bond_site_symmetry_1
_geom_bond_site_symmetry_2
_geom_bond_distance
_geom_bond_publ_flag
Cl4 C4 . . 1.7291(17) no
Cl5 C5 . . 1.7305(19) no
O11 C11 . . 1.218(2) no
O12 C11 . . 1.299(2) no
O21 C21 . . 1.276(2) no
O22 C21 . . 1.236(2) no
O12 H12 . . 0.98(3) no
N1A C12A . . 1.363(2) no
N1A C2A . . 1.327(2) no
N10A C11A . . 1.354(2) no
N10A C9A . . 1.316(2) no
N1A H1A . . 0.90(2) no
C2A C3A . . 1.395(3) no
C3A C4A . . 1.379(3) no
C4A C13A . . 1.400(3) no
C5A C6A . . 1.345(3) no
C5A C13A . . 1.436(3) no
C6A C14A . . 1.435(3) no
C7A C14A . . 1.407(3) no
C7A C8A . . 1.369(3) no
C8A C9A . . 1.409(3) no
C11A C12A . . 1.442(2) no
C11A C14A . . 1.412(3) no
C12A C13A . . 1.408(3) no
C2A H2A . . 0.9300 no
C3A H3A . . 0.9300 no
C4A H4A . . 0.9300 no
C5A H5A . . 0.9300 no
C6A H6A . . 0.9300 no
C7A H7A . . 0.9300 no
C8A H8A . . 0.9300 no
C9A H9A . . 0.9300 no
C1 C2 . . 1.419(3) no
C1 C11 . . 1.538(2) no
C1 C6 . . 1.397(3) no
C2 C21 . . 1.536(3) no
C2 C3 . . 1.393(2) no
C3 C4 . . 1.387(3) no
C4 C5 . . 1.390(3) no
C5 C6 . . 1.377(3) no
C3 H3 . . 0.9300 no
C6 H6 . . 0.9300 no

loop_
_geom_hbond_atom_site_label_D
_geom_hbond_atom_site_label_H
_geom_hbond_atom_site_label_A
_geom_hbond_site_symmetry_A
_geom_hbond_distance_DH
_geom_hbond_distance_HA
_geom_hbond_distance_DA
_geom_hbond_angle_DHA
_geom_hbond_publ_flag
N1A H1A O22 . 0.90(2) 1.83(2) 2.6926(19) 158(2) yes
N1A H1A N10A . 0.90(2) 2.38(2) 2.749(2) 104.3(15) yes
O12 H12 O21 . 0.98(3) 1.43(3) 2.4054(19) 179(4) yes
C2A H2A O21 . 0.93 2.52 3.279(2) 140 yes
C3 H3 O22 . 0.93 2.26 2.647(2) 104 yes
C3A H3A O11 2_755 0.93 2.44 3.355(2) 168 yes
C4A H4A O21 2_655 0.93 2.49 3.252(2) 139 yes
C6 H6 O11 . 0.93 2.29 2.668(2) 103 yes
C6A H6A O11 1_365 0.93 2.59 3.270(2) 130 yes

loop_
_geom_torsion_atom_site_label_1
_geom_torsion_atom_site_label_2
_geom_torsion_atom_site_label_3
_geom_torsion_atom_site_label_4
_geom_torsion_site_symmetry_1
_geom_torsion_site_symmetry_2
_geom_torsion_site_symmetry_3
_geom_torsion_site_symmetry_4
_geom_torsion
_geom_torsion_publ_flag
C12A N1A C2A C3A . . . . 0.2(3) no
C2A N1A C12A C11A . . . . -178.71(17) no
C2A N1A C12A C13A . . . . 1.4(3) no
C11A N10A C9A C8A . . . . 0.0(3) no
C9A N10A C11A C12A . . . . -179.22(16) no
C9A N10A C11A C14A . . . . 0.8(2) no
N1A C2A C3A C4A . . . . -0.9(3) no
C2A C3A C4A C13A . . . . -0.1(3) no
C3A C4A C13A C5A . . . . -177.89(19) no
C3A C4A C13A C12A . . . . 1.7(3) no
C13A C5A C6A C14A . . . . 2.4(3) no
C6A C5A C13A C4A . . . . 178.76(18) no
C6A C5A C13A C12A . . . . -0.8(3) no
C5A C6A C14A C7A . . . . 177.74(17) no
C5A C6A C14A C11A . . . . -0.5(2) no
C14A C7A C8A C9A . . . . -0.1(3) no
C8A C7A C14A C6A . . . . -177.47(17) no
C8A C7A C14A C11A . . . . 0.8(2) no
C7A C8A C9A N10A . . . . -0.3(3) no
N10A C11A C12A N1A . . . . 4.5(2) no
N10A C11A C12A C13A . . . . -175.62(15) no
C14A C11A C12A N1A . . . . -175.47(15) no
C14A C11A C12A C13A . . . . 4.4(2) no
N10A C11A C14A C6A . . . . 177.13(15) no
N10A C11A C14A C7A . . . . -1.2(2) no
C12A C11A C14A C6A . . . . -2.9(2) no
C12A C11A C14A C7A . . . . 178.83(14) no
N1A C12A C13A C4A . . . . -2.4(2) no
N1A C12A C13A C5A . . . . 177.27(16) no
C11A C12A C13A C4A . . . . 177.79(16) no
C11A C12A C13A C5A . . . . -2.6(2) no
C6 C1 C2 C3 . . . . -2.9(2) no
C6 C1 C2 C21 . . . . 175.21(15) no
C11 C1 C2 C3 . . . . 174.90(15) no
C11 C1 C2 C21 . . . . -7.0(3) no
C2 C1 C6 C5 . . . . 1.5(2) no
C11 C1 C6 C5 . . . . -176.68(14) no
C2 C1 C11 O11 . . . . -168.30(16) no
C2 C1 C11 O12 . . . . 11.4(3) no
C6 C1 C11 O11 . . . . 9.6(2) no
C6 C1 C11 O12 . . . . -170.67(15) no
C1 C2 C3 C4 . . . . 1.7(2) no
C21 C2 C3 C4 . . . . -176.64(16) no
C1 C2 C21 O21 . . . . -2.2(3) no
C1 C2 C21 O22 . . . . -179.53(16) no
C3 C2 C21 O21 . . . . 175.96(15) no
C3 C2 C21 O22 . . . . -1.4(2) no
C2 C3 C4 Cl4 . . . . -179.50(14) no
C2 C3 C4 C5 . . . . 0.9(3) no
Cl4 C4 C5 Cl5 . . . . -1.6(2) no
Cl4 C4 C5 C6 . . . . 178.04(14) no
C3 C4 C5 Cl5 . . . . 178.02(14) no
C3 C4 C5 C6 . . . . -2.4(3) no
Cl5 C5 C6 C1 . . . . -179.20(12) no
C4 C5 C6 C1 . . . . 1.2(2) no

loop_
_cod_related_entry_id
_cod_related_entry_database
_cod_related_entry_code
1 ChemSpider 30655882
